data_4032168
loop_
_publ_author_name
'Tarrieu, Robert'
'Dumas, Adrien'
'Thongpaen, Jompol'
'Vives, Thomas'
'Roisnel, Thierry'
'Dorcet, Vincent'
'Cr\'evisy, Christophe'
'Basl\'e, Olivier'
'Mauduit, Marc'

_publ_section_title
;
 Readily Accessible Unsymmetrical Unsaturated 2,6-Diisopropylphenyl
 N-Heterocyclic Carbene Ligands. Applications in Enantioselective
 Catalysis.
;
_journal_issue 4
_journal_name_full 'The Journal of organic chemistry'
_journal_page_first 1880
_journal_page_last 1887
_journal_paper_doi 10.1021/acs.joc.6b02888
_journal_volume 82
_journal_year 2017
_chemical_absolute_configuration rm/ad/rmad/syn/unk/.
_chemical_compound_source 'synthesis as described'
_chemical_formula_moiety 'C27 H31 N2, F6 P'
_chemical_formula_sum 'C27 H31 F6 N2 P'
_chemical_formula_weight 528.51
_chemical_name_systematic
;
 ?
;
_space_group_crystal_system hexagonal
_space_group_IT_number 170
_space_group_name_Hall 'P 65'
_space_group_name_H-M_alt 'P 65'
_symmetry_space_group_name_Hall 'P 65'
_symmetry_space_group_name_H-M 'P 65'
_atom_sites_solution_hydrogens geom
_cell_angle_alpha 90
_cell_angle_beta 90
_cell_angle_gamma 120
_cell_formula_units_Z 6
_cell_length_a 10.0763(4)
_cell_length_b 10.0763
_cell_length_c 46.527(2)
_cell_measurement_reflns_used 9533
_cell_measurement_temperature 150(2)
_cell_measurement_theta_max 26.52
_cell_measurement_theta_min 2.37
_cell_measurement_wavelength 0.71073
_cell_volume 4091.1(2)
_computing_cell_refinement 'APEX3 (Bruker, 2015); SAINT (Bruker, 2014)'
_computing_data_collection 'SAINT (Bruker, 2014)'
_computing_data_reduction 'SAINT (Bruker, 2014)'
_computing_molecular_graphics 'Ortep-3 for Windows (Farrugia, 1997)'
_computing_publication_material 'CRYSCALc (T. Roisnel, local program, 2015)'
_computing_structure_refinement 'SHELXL-2014/7 (Sheldrick, 2014)'
_computing_structure_solution 'SIR97 (Altomare et al., 1999)'
_diffrn_ambient_temperature 150(2)
_diffrn_detector '(CMOS) PHOTON 100'
_diffrn_measured_fraction_theta_full 0.998
_diffrn_measured_fraction_theta_max 0.998
_diffrn_measurement_device_type 'D8 VENTURE Bruker AXS'
_diffrn_measurement_method 'rotation images'
_diffrn_radiation_monochromator 'multilayer monochromator'
_diffrn_radiation_probe x-ray
_diffrn_radiation_source 'Incoatec microfocus sealed tube'
_diffrn_radiation_type MoK\a
_diffrn_radiation_wavelength 0.71073
_diffrn_reflns_av_R_equivalents 0.0392
_diffrn_reflns_av_unetI/netI 0.0408
_diffrn_reflns_limit_h_max 9
_diffrn_reflns_limit_h_min -11
_diffrn_reflns_limit_k_max 9
_diffrn_reflns_limit_k_min -13
_diffrn_reflns_limit_l_max 40
_diffrn_reflns_limit_l_min -60
_diffrn_reflns_number 13918
_diffrn_reflns_theta_full 25.242
_diffrn_reflns_theta_max 27.439
_diffrn_reflns_theta_min 2.918
_exptl_absorpt_coefficient_mu 0.160
_exptl_absorpt_correction_T_max 0.967
_exptl_absorpt_correction_T_min 0.923
_exptl_absorpt_correction_type multi-scan
_exptl_absorpt_process_details
;
  [Sheldrick, G.M. (2014). SADABS Bruker AXS Inc., Madison, Wisconsin, USA]
;
_exptl_crystal_colour colourless
_exptl_crystal_density_diffrn 1.287
_exptl_crystal_description prism
_exptl_crystal_F_000 1656
_exptl_crystal_size_max 0.410
_exptl_crystal_size_mid 0.250
_exptl_crystal_size_min 0.210
_refine_diff_density_max 0.423
_refine_diff_density_min -0.285
_refine_diff_density_rms 0.046
_refine_ls_abs_structure_details
;
Flack x determined using 1646 quotients [(I+)-(I-)]/[(I+)+(I-)]
(Parsons, Flack and Wagner, Acta Cryst. B69 (2013) 249-259).
;
_refine_ls_abs_structure_Flack 0.04(4)
_refine_ls_extinction_method none
_refine_ls_goodness_of_fit_ref 1.056
_refine_ls_hydrogen_treatment constr
_refine_ls_matrix_type full
_refine_ls_number_parameters 330
_refine_ls_number_reflns 5352
_refine_ls_number_restraints 1
_refine_ls_restrained_S_all 1.056
_refine_ls_R_factor_all 0.0660
_refine_ls_R_factor_gt 0.0517
_refine_ls_shift/su_max 0.017
_refine_ls_shift/su_mean 0.004
_refine_ls_structure_factor_coef Fsqd
_refine_ls_weighting_details 'w=1/[\s^2^(Fo^2^)+(0.0746P)^2^+1.5021P] where P=(Fo^2^+2Fc^2^)/3'
_refine_ls_weighting_scheme calc
_refine_ls_wR_factor_gt 0.1318
_refine_ls_wR_factor_ref 0.1392
_reflns_number_gt 4522
_reflns_number_total 5352
_reflns_threshold_expression >2sigma(I)
_cod_data_source_file jo6b02888_si_001.cif
_cod_data_source_block RT323
_cod_depositor_comments
;
The following automatic conversions were performed:

'_space_group_crystal_system' value 'Hexagonal' changed to
'hexagonal' according to
/usr/data/users/saulius/crontab/automatic-downloads/rss-feeds/ACS/lib/dictionaries/cif_core.dic
dictionary named 'cif_core.dic' version 2.4.2 from 2011-04-26.

Automatic conversion script
Id: cif_fix_values 4268 2015-11-12 08:31:59Z antanas 

 Adding full bibliography for 4032167--4032170.cif.
;
_cod_original_cell_volume 4091.1(4)
_cod_database_code 4032168

loop_
_space_group_symop_operation_xyz
'x, y, z'
'-y, x-y, z+2/3'
'-x+y, -x, z+1/3'
'-x, -y, z+1/2'
'y, -x+y, z+1/6'
'x-y, x, z+5/6'

loop_
_atom_site_label
_atom_site_type_symbol
_atom_site_fract_x
_atom_site_fract_y
_atom_site_fract_z
_atom_site_U_iso_or_equiv
_atom_site_adp_type
_atom_site_occupancy
_atom_site_site_symmetry_order
_atom_site_calc_flag
_atom_site_refinement_flags_posn
_atom_site_refinement_flags_adp
C1 C 0.3342(4) 0.6899(4) 0.52073(9) 0.0341(9) Uani 1 1 d . .
H1 H 0.4381 0.7614 0.5251 0.041 Uiso 1 1 calc R U
C2 C 0.1194(4) 0.4744(4) 0.51361(9) 0.0383(9) Uani 1 1 d . .
H2 H 0.0466 0.3683 0.5121 0.046 Uiso 1 1 calc R U
C3 C 0.0939(4) 0.5909(4) 0.50840(9) 0.0381(9) Uani 1 1 d . .
H3 H -0.0006 0.5824 0.5027 0.046 Uiso 1 1 calc R U
N1 N 0.2712(3) 0.5377(3) 0.52155(7) 0.0333(7) Uani 1 1 d . .
N2 N 0.2305(4) 0.7256(4) 0.51294(7) 0.0336(7) Uani 1 1 d . .
C11 C 0.3500(4) 0.4555(4) 0.52821(10) 0.0399(10) Uani 1 1 d . .
C12 C 0.3603(5) 0.4225(5) 0.55673(10) 0.0426(10) Uani 1 1 d . .
C13 C 0.4372(6) 0.3418(5) 0.56232(13) 0.0545(12) Uani 1 1 d . .
H13 H 0.4476 0.3172 0.5816 0.065 Uiso 1 1 calc R U
C14 C 0.4977(6) 0.2976(6) 0.54045(15) 0.0601(14) Uani 1 1 d . .
H14 H 0.5502 0.2437 0.5448 0.072 Uiso 1 1 calc R U
C15 C 0.4835(6) 0.3302(6) 0.51239(15) 0.0614(15) Uani 1 1 d . .
H15 H 0.5252 0.2971 0.4976 0.074 Uiso 1 1 calc R U
C16 C 0.4092(5) 0.4110(5) 0.50507(11) 0.0460(11) Uani 1 1 d . .
C17 C 0.2927(6) 0.4685(5) 0.58129(10) 0.0483(11) Uani 1 1 d . .
H17 H 0.2342 0.5145 0.5726 0.058 Uiso 1 1 calc R U
C18 C 0.4173(9) 0.5910(9) 0.59982(17) 0.097(2) Uani 1 1 d . .
H18A H 0.4747 0.5487 0.6094 0.146 Uiso 1 1 calc R U
H18B H 0.3708 0.6256 0.6143 0.146 Uiso 1 1 calc R U
H18C H 0.4870 0.6779 0.5877 0.146 Uiso 1 1 calc R U
C19 C 0.1797(8) 0.3313(7) 0.59910(14) 0.0742(17) Uani 1 1 d . .
H19A H 0.1098 0.2486 0.5863 0.111 Uiso 1 1 calc R U
H19B H 0.1206 0.3615 0.6115 0.111 Uiso 1 1 calc R U
H19C H 0.2359 0.2956 0.6110 0.111 Uiso 1 1 calc R U
C20 C 0.3957(7) 0.4505(6) 0.47405(11) 0.0584(14) Uani 1 1 d . .
H20 H 0.3225 0.4903 0.4737 0.070 Uiso 1 1 calc R U
C21 C 0.3311(12) 0.3116(8) 0.45458(16) 0.102(3) Uani 1 1 d . .
H21A H 0.4013 0.2708 0.4542 0.153 Uiso 1 1 calc R U
H21B H 0.3191 0.3412 0.4351 0.153 Uiso 1 1 calc R U
H21C H 0.2311 0.2329 0.4619 0.153 Uiso 1 1 calc R U
C22 C 0.5504(9) 0.5792(8) 0.46373(17) 0.095(2) Uani 1 1 d . .
H22A H 0.5809 0.6710 0.4754 0.143 Uiso 1 1 calc R U
H22B H 0.5425 0.6020 0.4435 0.143 Uiso 1 1 calc R U
H22C H 0.6273 0.5474 0.4656 0.143 Uiso 1 1 calc R U
C23 C 0.2526(5) 0.8835(4) 0.51032(9) 0.0369(9) Uani 1 1 d . .
H23 H 0.3644 0.9565 0.5073 0.044 Uiso 1 1 calc R U
C24 C 0.2060(7) 0.9244(6) 0.53837(11) 0.0576(13) Uani 1 1 d . .
H24A H 0.0986 0.8496 0.5425 0.086 Uiso 1 1 calc R U
H24B H 0.2183 1.0269 0.5369 0.086 Uiso 1 1 calc R U
H24C H 0.2710 0.9231 0.5539 0.086 Uiso 1 1 calc R U
C25 C 0.1682(4) 0.8863(4) 0.48353(9) 0.0342(9) Uani 1 1 d . .
C26 C 0.0378(5) 0.8958(5) 0.48577(13) 0.0506(12) Uani 1 1 d . .
H26 H 0.0041 0.9069 0.5042 0.061 Uiso 1 1 calc R U
C27 C -0.0471(6) 0.8894(6) 0.46139(17) 0.0667(18) Uani 1 1 d . .
H27 H -0.1346 0.9011 0.4634 0.080 Uiso 1 1 calc R U
C28 C -0.0059(7) 0.8672(6) 0.43560(17) 0.0691(18) Uani 1 1 d . .
H28 H -0.0685 0.8559 0.4195 0.083 Uiso 1 1 calc R U
C29 C 0.1318(6) 0.8599(5) 0.43150(11) 0.0529(13) Uani 1 1 d . .
C30 C 0.1758(8) 0.8395(6) 0.40435(12) 0.0642(15) Uani 1 1 d . .
H30 H 0.1129 0.8269 0.3882 0.077 Uiso 1 1 calc R U
C31 C 0.3065(9) 0.8375(6) 0.40089(12) 0.0716(18) Uani 1 1 d . .
H31 H 0.3351 0.8235 0.3822 0.086 Uiso 1 1 calc R U
C32 C 0.4046(7) 0.8560(6) 0.42470(14) 0.0668(16) Uani 1 1 d . .
H32 H 0.4987 0.8575 0.4218 0.080 Uiso 1 1 calc R U
C33 C 0.3600(5) 0.8714(5) 0.45197(10) 0.0445(10) Uani 1 1 d . .
H33 H 0.4227 0.8812 0.4680 0.053 Uiso 1 1 calc R U
C34 C 0.2228(5) 0.8728(4) 0.45624(10) 0.0385(9) Uani 1 1 d . .
P1 P -0.24977(12) 0.05994(11) 0.52597(3) 0.0379(3) Uani 1 1 d . .
F1 F -0.3505(4) -0.0150(4) 0.49831(7) 0.0826(11) Uani 1 1 d . .
F2 F -0.4043(4) 0.0145(4) 0.54324(8) 0.0748(10) Uani 1 1 d . .
F3 F -0.2715(4) -0.1023(3) 0.53392(9) 0.0830(12) Uani 1 1 d . .
F4 F -0.2338(3) 0.2210(3) 0.51800(9) 0.0770(11) Uani 1 1 d . .
F5 F -0.1002(3) 0.1072(3) 0.50765(9) 0.0767(11) Uani 1 1 d . .
F6 F -0.1542(5) 0.1371(5) 0.55354(9) 0.0969(13) Uani 1 1 d . .

loop_
_atom_site_aniso_label
_atom_site_aniso_U_11
_atom_site_aniso_U_22
_atom_site_aniso_U_33
_atom_site_aniso_U_23
_atom_site_aniso_U_13
_atom_site_aniso_U_12
C1 0.0309(18) 0.0231(17) 0.036(2) -0.0002(16) 0.0040(16) 0.0045(14)
C2 0.0279(18) 0.0297(19) 0.044(2) -0.0019(17) 0.0034(17) 0.0043(15)
C3 0.0299(18) 0.0316(19) 0.040(2) -0.0035(17) -0.0017(17) 0.0056(15)
N1 0.0271(15) 0.0266(15) 0.0347(18) 0.0032(13) 0.0053(13) 0.0048(12)
N2 0.0320(16) 0.0274(15) 0.0312(18) 0.0005(13) 0.0019(13) 0.0072(13)
C11 0.0313(18) 0.0270(17) 0.053(3) 0.0035(19) 0.0057(19) 0.0085(15)
C12 0.039(2) 0.032(2) 0.051(3) 0.0022(19) -0.002(2) 0.0128(17)
C13 0.053(3) 0.040(2) 0.067(3) 0.003(2) -0.008(2) 0.021(2)
C14 0.044(3) 0.043(3) 0.093(4) -0.002(3) -0.008(3) 0.022(2)
C15 0.050(3) 0.042(3) 0.089(4) -0.011(3) 0.017(3) 0.021(2)
C16 0.040(2) 0.032(2) 0.058(3) 0.000(2) 0.011(2) 0.0121(17)
C17 0.052(3) 0.050(3) 0.040(3) 0.005(2) 0.002(2) 0.024(2)
C18 0.088(5) 0.092(5) 0.090(5) -0.045(4) -0.006(4) 0.029(4)
C19 0.078(4) 0.072(4) 0.063(4) 0.010(3) 0.022(3) 0.031(3)
C20 0.074(3) 0.052(3) 0.049(3) 0.007(2) 0.025(3) 0.031(3)
C21 0.162(8) 0.068(4) 0.065(4) -0.004(3) -0.001(5) 0.049(5)
C22 0.102(5) 0.074(4) 0.097(6) 0.028(4) 0.056(4) 0.034(4)
C23 0.036(2) 0.0226(17) 0.041(2) -0.0021(16) 0.0048(17) 0.0067(15)
C24 0.075(3) 0.039(2) 0.048(3) -0.009(2) 0.014(3) 0.021(2)
C25 0.0328(19) 0.0227(17) 0.045(2) -0.0031(16) 0.0001(17) 0.0120(15)
C26 0.040(2) 0.036(2) 0.081(4) 0.001(2) 0.005(2) 0.0224(19)
C27 0.046(3) 0.044(3) 0.114(6) 0.001(3) -0.013(3) 0.026(2)
C28 0.060(3) 0.036(2) 0.109(5) -0.004(3) -0.043(4) 0.022(2)
C29 0.070(3) 0.026(2) 0.053(3) -0.0033(19) -0.014(3) 0.017(2)
C30 0.096(4) 0.045(3) 0.048(3) 0.000(2) -0.012(3) 0.032(3)
C31 0.123(6) 0.049(3) 0.036(3) 0.003(2) 0.005(3) 0.038(3)
C32 0.085(4) 0.049(3) 0.073(4) 0.017(3) 0.038(3) 0.038(3)
C33 0.049(2) 0.040(2) 0.046(3) 0.008(2) 0.013(2) 0.023(2)
C34 0.043(2) 0.0235(17) 0.043(2) 0.0025(16) -0.0010(18) 0.0126(16)
P1 0.0309(5) 0.0236(4) 0.0508(6) -0.0023(4) -0.0079(5) 0.0074(4)
F1 0.0581(19) 0.090(2) 0.0515(19) 0.0007(17) -0.0104(15) 0.0006(17)
F2 0.0602(19) 0.0605(19) 0.073(2) -0.0065(16) 0.0240(16) 0.0074(15)
F3 0.101(3) 0.0375(15) 0.106(3) 0.0069(16) -0.015(2) 0.0316(16)
F4 0.0577(17) 0.0417(14) 0.135(3) 0.0252(17) 0.0227(19) 0.0276(13)
F5 0.0395(14) 0.0397(14) 0.138(3) -0.0201(17) 0.0190(17) 0.0103(12)
F6 0.097(3) 0.078(2) 0.095(3) -0.036(2) -0.049(2) 0.028(2)

loop_
_atom_type_symbol
_atom_type_description
_atom_type_scat_dispersion_real
_atom_type_scat_dispersion_imag
_atom_type_scat_source
C C 0.0033 0.0016 'International Tables Vol C Tables 4.2.6.8 and 6.1.1.4'
H H 0.0000 0.0000 'International Tables Vol C Tables 4.2.6.8 and 6.1.1.4'
F F 0.0171 0.0103 'International Tables Vol C Tables 4.2.6.8 and 6.1.1.4'
N N 0.0061 0.0033 'International Tables Vol C Tables 4.2.6.8 and 6.1.1.4'
P P 0.1023 0.0942 'International Tables Vol C Tables 4.2.6.8 and 6.1.1.4'

loop_
_geom_angle_atom_site_label_1
_geom_angle_atom_site_label_2
_geom_angle_atom_site_label_3
_geom_angle
N2 C1 N1 109.6(3)
N2 C1 H1 125.2
N1 C1 H1 125.2
C3 C2 N1 107.2(3)
C3 C2 H2 126.4
N1 C2 H2 126.4
C2 C3 N2 107.3(4)
C2 C3 H3 126.3
N2 C3 H3 126.3
C1 N1 C2 107.7(3)
C1 N1 C11 125.8(3)
C2 N1 C11 126.5(3)
C1 N2 C3 108.1(3)
C1 N2 C23 126.7(3)
C3 N2 C23 125.2(3)
C12 C11 C16 124.2(4)
C12 C11 N1 118.2(4)
C16 C11 N1 117.5(4)
C11 C12 C13 116.5(4)
C11 C12 C17 123.4(4)
C13 C12 C17 120.1(4)
C14 C13 C12 121.1(5)
C14 C13 H13 119.5
C12 C13 H13 119.5
C13 C14 C15 120.9(5)
C13 C14 H14 119.6
C15 C14 H14 119.6
C14 C15 C16 121.5(5)
C14 C15 H15 119.3
C16 C15 H15 119.3
C15 C16 C11 115.8(5)
C15 C16 C20 121.9(5)
C11 C16 C20 122.3(4)
C18 C17 C12 111.3(5)
C18 C17 C19 111.6(5)
C12 C17 C19 112.2(4)
C18 C17 H17 107.1
C12 C17 H17 107.1
C19 C17 H17 107.1
C17 C18 H18A 109.5
C17 C18 H18B 109.5
H18A C18 H18B 109.5
C17 C18 H18C 109.5
H18A C18 H18C 109.5
H18B C18 H18C 109.5
C17 C19 H19A 109.5
C17 C19 H19B 109.5
H19A C19 H19B 109.5
C17 C19 H19C 109.5
H19A C19 H19C 109.5
H19B C19 H19C 109.5
C21 C20 C16 112.3(5)
C21 C20 C22 112.5(6)
C16 C20 C22 109.5(5)
C21 C20 H20 107.4
C16 C20 H20 107.4
C22 C20 H20 107.4
C20 C21 H21A 109.5
C20 C21 H21B 109.5
H21A C21 H21B 109.5
C20 C21 H21C 109.5
H21A C21 H21C 109.5
H21B C21 H21C 109.5
C20 C22 H22A 109.5
C20 C22 H22B 109.5
H22A C22 H22B 109.5
C20 C22 H22C 109.5
H22A C22 H22C 109.5
H22B C22 H22C 109.5
N2 C23 C24 108.5(3)
N2 C23 C25 107.5(3)
C24 C23 C25 116.8(4)
N2 C23 H23 107.9
C24 C23 H23 107.9
C25 C23 H23 107.9
C23 C24 H24A 109.5
C23 C24 H24B 109.5
H24A C24 H24B 109.5
C23 C24 H24C 109.5
H24A C24 H24C 109.5
H24B C24 H24C 109.5
C26 C25 C34 120.5(4)
C26 C25 C23 120.4(4)
C34 C25 C23 119.1(3)
C25 C26 C27 121.4(5)
C25 C26 H26 119.3
C27 C26 H26 119.3
C28 C27 C26 120.3(5)
C28 C27 H27 119.9
C26 C27 H27 119.9
C27 C28 C29 121.4(5)
C27 C28 H28 119.3
C29 C28 H28 119.3
C30 C29 C34 120.4(5)
C30 C29 C28 121.1(6)
C34 C29 C28 118.5(5)
C31 C30 C29 120.1(6)
C31 C30 H30 119.9
C29 C30 H30 119.9
C30 C31 C32 121.7(5)
C30 C31 H31 119.1
C32 C31 H31 119.1
C33 C32 C31 118.9(6)
C33 C32 H32 120.6
C31 C32 H32 120.6
C32 C33 C34 120.6(5)
C32 C33 H33 119.7
C34 C33 H33 119.7
C33 C34 C25 124.0(4)
C33 C34 C29 118.2(4)
C25 C34 C29 117.8(4)
F6 P1 F1 177.7(3)
F6 P1 F3 93.2(2)
F1 P1 F3 88.4(2)
F6 P1 F5 92.0(2)
F1 P1 F5 89.6(2)
F3 P1 F5 93.2(2)
F6 P1 F4 87.7(2)
F1 P1 F4 90.6(2)
F3 P1 F4 178.1(2)
F5 P1 F4 88.40(17)
F6 P1 F2 90.0(2)
F1 P1 F2 88.4(2)
F3 P1 F2 88.5(2)
F5 P1 F2 177.3(2)
F4 P1 F2 89.83(19)

loop_
_geom_bond_atom_site_label_1
_geom_bond_atom_site_label_2
_geom_bond_distance
C1 N2 1.314(5)
C1 N1 1.335(5)
C1 H1 0.9500
C2 C3 1.343(6)
C2 N1 1.381(5)
C2 H2 0.9500
C3 N2 1.384(5)
C3 H3 0.9500
N1 C11 1.440(5)
N2 C23 1.497(5)
C11 C12 1.384(7)
C11 C16 1.408(7)
C12 C13 1.401(6)
C12 C17 1.517(7)
C13 C14 1.369(8)
C13 H13 0.9500
C14 C15 1.371(8)
C14 H14 0.9500
C15 C16 1.396(7)
C15 H15 0.9500
C16 C20 1.521(7)
C17 C18 1.514(8)
C17 C19 1.524(7)
C17 H17 1.0000
C18 H18A 0.9800
C18 H18B 0.9800
C18 H18C 0.9800
C19 H19A 0.9800
C19 H19B 0.9800
C19 H19C 0.9800
C20 C21 1.514(9)
C20 C22 1.524(9)
C20 H20 1.0000
C21 H21A 0.9800
C21 H21B 0.9800
C21 H21C 0.9800
C22 H22A 0.9800
C22 H22B 0.9800
C22 H22C 0.9800
C23 C24 1.512(6)
C23 C25 1.517(6)
C23 H23 1.0000
C24 H24A 0.9800
C24 H24B 0.9800
C24 H24C 0.9800
C25 C26 1.368(6)
C25 C34 1.417(6)
C26 C27 1.403(8)
C26 H26 0.9500
C27 C28 1.325(9)
C27 H27 0.9500
C28 C29 1.438(8)
C28 H28 0.9500
C29 C30 1.388(8)
C29 C34 1.436(7)
C30 C31 1.337(9)
C30 H30 0.9500
C31 C32 1.433(9)
C31 H31 0.9500
C32 C33 1.381(7)
C32 H32 0.9500
C33 C34 1.404(6)
C33 H33 0.9500
P1 F6 1.559(4)
P1 F1 1.578(3)
P1 F3 1.581(3)
P1 F5 1.583(3)
P1 F4 1.593(3)
P1 F2 1.602(3)

loop_
_geom_torsion_atom_site_label_1
_geom_torsion_atom_site_label_2
_geom_torsion_atom_site_label_3
_geom_torsion_atom_site_label_4
_geom_torsion
N1 C2 C3 N2 0.5(5)
N2 C1 N1 C2 0.5(5)
N2 C1 N1 C11 177.8(4)
C3 C2 N1 C1 -0.6(5)
C3 C2 N1 C11 -177.8(4)
N1 C1 N2 C3 -0.2(5)
N1 C1 N2 C23 177.9(4)
C2 C3 N2 C1 -0.2(5)
C2 C3 N2 C23 -178.3(4)
C1 N1 C11 C12 88.1(5)
C2 N1 C11 C12 -95.1(5)
C1 N1 C11 C16 -93.1(5)
C2 N1 C11 C16 83.7(5)
C16 C11 C12 C13 1.1(6)
N1 C11 C12 C13 179.7(4)
C16 C11 C12 C17 -178.7(4)
N1 C11 C12 C17 0.0(6)
C11 C12 C13 C14 -0.4(7)
C17 C12 C13 C14 179.3(4)
C12 C13 C14 C15 -0.5(8)
C13 C14 C15 C16 0.9(8)
C14 C15 C16 C11 -0.3(7)
C14 C15 C16 C20 178.8(5)
C12 C11 C16 C15 -0.7(6)
N1 C11 C16 C15 -179.4(4)
C12 C11 C16 C20 -179.8(4)
N1 C11 C16 C20 1.6(6)
C11 C12 C17 C18 -111.2(6)
C13 C12 C17 C18 69.1(6)
C11 C12 C17 C19 122.9(5)
C13 C12 C17 C19 -56.9(6)
C15 C16 C20 C21 51.8(7)
C11 C16 C20 C21 -129.2(6)
C15 C16 C20 C22 -73.9(6)
C11 C16 C20 C22 105.1(5)
C1 N2 C23 C24 -93.4(5)
C3 N2 C23 C24 84.4(5)
C1 N2 C23 C25 139.5(4)
C3 N2 C23 C25 -42.8(5)
N2 C23 C25 C26 109.8(4)
C24 C23 C25 C26 -12.3(6)
N2 C23 C25 C34 -67.7(4)
C24 C23 C25 C34 170.1(4)
C34 C25 C26 C27 1.3(6)
C23 C25 C26 C27 -176.2(4)
C25 C26 C27 C28 3.0(8)
C26 C27 C28 C29 -4.4(8)
C27 C28 C29 C30 -178.8(5)
C27 C28 C29 C34 1.8(7)
C34 C29 C30 C31 -2.5(7)
C28 C29 C30 C31 178.0(5)
C29 C30 C31 C32 0.1(8)
C30 C31 C32 C33 2.0(8)
C31 C32 C33 C34 -1.5(7)
C32 C33 C34 C25 179.2(4)
C32 C33 C34 C29 -0.8(6)
C26 C25 C34 C33 176.2(4)
C23 C25 C34 C33 -6.3(6)
C26 C25 C34 C29 -3.8(6)
C23 C25 C34 C29 173.7(3)
C30 C29 C34 C33 2.9(6)
C28 C29 C34 C33 -177.6(4)
C30 C29 C34 C25 -177.1(4)
C28 C29 C34 C25 2.4(6)
